data_1504280
loop_
_publ_author_name
'Avasthi, Kamlakar'
'Ansari, Amantullah'
'Tewari, Ashish K.'
'Kant, Ruchir'
'Maulik, Prakas R.'

_publ_contact_author 'Dr. Prakas R. Maulik'
_publ_section_title
;
 Pyrazolo[3,4-d]pyrimidinophanes: convenient synthesis of a new class of
 cyclophane and X-ray structure of the first representative.
;
_journal_issue 22
_journal_name_full 'Organic letters'
_journal_page_first 5290
_journal_page_last 5293
_journal_paper_doi 10.1021/ol902264t
_journal_volume 11
_journal_year 2009
_chemical_formula_moiety 'C18 H20 N8 O2 S2'
_chemical_formula_sum 'C18 H20 N8 O2 S2'
_chemical_formula_weight 444.53
_chemical_name_common cyclophane
_chemical_name_systematic
;
 6,6'-Dimethylsulfanyl-4-oxo-4,5-dihydro
-monoxa[4.3](1,4)(1',5')-1H-pyrazolo[3,4-d]
pyrimidinophane
;
_space_group_IT_number 33
_symmetry_cell_setting orthorhombic
_symmetry_space_group_name_Hall 'P 2c -2n'
_symmetry_space_group_name_H-M 'P n a 21'
_atom_sites_solution_hydrogens geom
_atom_sites_solution_primary direct
_atom_sites_solution_secondary difmap
_audit_creation_method SHELXL-97
_cell_angle_alpha 90.00
_cell_angle_beta 90.00
_cell_angle_gamma 90.00
_cell_formula_units_Z 4
_cell_length_a 13.075(3)
_cell_length_b 16.85(1)
_cell_length_c 9.30(1)
_cell_measurement_reflns_used 34
_cell_measurement_temperature 293(2)
_cell_measurement_theta_max 17.90
_cell_measurement_theta_min 2.19
_cell_volume 2049(3)
_computing_cell_refinement 'XSCANS (Siemens, 1996)'
_computing_data_collection 'XSCANS (Siemens, 1996)'
_computing_data_reduction 'XSCANS (Siemens, 1996)'
_computing_molecular_graphics 'SHELXTL (Bruker, 1997)'
_computing_publication_material 'SHELXTL (Bruker, 1997)'
_computing_structure_refinement 'SHELXTL (Bruker, 1997)'
_computing_structure_solution 'SHELXTL (Bruker, 1997)'
_diffrn_ambient_temperature 293(2)
_diffrn_measured_fraction_theta_full 1.000
_diffrn_measured_fraction_theta_max 1.000
_diffrn_radiation_monochromator graphite
_diffrn_radiation_source 'fine-focus sealed tube'
_diffrn_radiation_type MoK\a
_diffrn_radiation_wavelength 0.71073
_diffrn_reflns_av_R_equivalents 0.0177
_diffrn_reflns_av_sigmaI/netI 0.0343
_diffrn_reflns_limit_h_max 15
_diffrn_reflns_limit_h_min -1
_diffrn_reflns_limit_k_max 20
_diffrn_reflns_limit_k_min -1
_diffrn_reflns_limit_l_max 1
_diffrn_reflns_limit_l_min -11
_diffrn_reflns_number 2534
_diffrn_reflns_theta_full 25.00
_diffrn_reflns_theta_max 25.00
_diffrn_reflns_theta_min 1.97
_exptl_absorpt_coefficient_mu 0.298
_exptl_crystal_colour colorless
_exptl_crystal_density_diffrn 1.337
_exptl_crystal_density_method 'not measured'
_exptl_crystal_description 'rectangular block'
_exptl_crystal_F_000 536
_exptl_crystal_size_max .250
_exptl_crystal_size_mid .275
_exptl_crystal_size_min .250
_refine_diff_density_max 0.267
_refine_diff_density_min -0.168
_refine_diff_density_rms 0.043
_refine_ls_abs_structure_details 'Flack H D (1983), Acta Cryst. A39, 876-881'
_refine_ls_abs_structure_Flack 0.36(10)
_refine_ls_extinction_coef 0.0019(4)
_refine_ls_extinction_expression Fc^*^=kFc[1+0.001xFc^2^\l^3^/sin(2\q)]^-1/4^
_refine_ls_extinction_method SHELXL
_refine_ls_goodness_of_fit_ref 1.042
_refine_ls_hydrogen_treatment mixed
_refine_ls_matrix_type full
_refine_ls_number_parameters 274
_refine_ls_number_reflns 2167
_refine_ls_number_restraints 1
_refine_ls_restrained_S_all 1.042
_refine_ls_R_factor_all 0.0511
_refine_ls_R_factor_gt 0.0398
_refine_ls_shift/su_max 0.000
_refine_ls_shift/su_mean 0.000
_refine_ls_structure_factor_coef Fsqd
_refine_ls_weighting_details 'calc w=1/[\s^2^(Fo^2^)+(0.0464P)^2^+0.5560P] where P=(Fo^2^+2Fc^2^)/3'
_refine_ls_weighting_scheme calc
_refine_ls_wR_factor_gt 0.0913
_refine_ls_wR_factor_ref 0.0970
_reflns_number_gt 1849
_reflns_number_total 2167
_reflns_threshold_expression >2sigma(I)
_cod_data_source_file ol902264t_si_001.cif
_cod_data_source_block compound6b
_cod_depositor_comments
;
The following automatic conversions were performed:

'_symmetry_cell_setting' value 'Orthorhombic' changed to
'orthorhombic' according to
/home/saulius/struct/CIF-dictionaries/cif_core.dic dictionary named
'cif_core.dic' version 2.4.2 from 2011-04-26.

Automatic conversion script
Id: cif_fix_values 1715 2011-07-08 13:25:40Z adriana 
;
_cod_original_cell_volume 2051.4(5)
_cod_original_sg_symbol_H-M Pna2(1)
_cod_database_code 1504280

loop_
_symmetry_equiv_pos_as_xyz
'x, y, z'
'-x, -y, z+1/2'
'x+1/2, -y+1/2, z'
'-x+1/2, y+1/2, z+1/2'

loop_
_atom_site_label
_atom_site_type_symbol
_atom_site_fract_x
_atom_site_fract_y
_atom_site_fract_z
_atom_site_U_iso_or_equiv
_atom_site_adp_type
_atom_site_occupancy
_atom_site_symmetry_multiplicity
_atom_site_calc_flag
_atom_site_refinement_flags
C6 C 1.0730(3) 0.2049(2) 0.5830(5) 0.0375(10) Uani 1 1 d .
C3A C 1.0697(3) 0.2747(2) 0.8402(5) 0.0322(9) Uani 1 1 d .
C4 C 1.0713(3) 0.1912(2) 0.8279(5) 0.0311(9) Uani 1 1 d .
C7A C 1.0558(3) 0.3144(2) 0.7110(4) 0.0326(9) Uani 1 1 d .
C13A C 0.8155(3) 0.2861(3) 1.0036(5) 0.0388(10) Uani 1 1 d .
C17A C 0.8200(3) 0.2977(2) 0.8569(5) 0.0363(10) Uani 1 1 d .
C16 C 0.8246(3) 0.1701(2) 0.8000(4) 0.0374(10) Uani 1 1 d .
C20 C 1.0401(3) 0.0651(2) 0.9438(5) 0.0411(10) Uani 1 1 d .
H20A H 1.0995 0.0335 0.9690 0.049 Uiso 1 1 calc R
H20B H 1.0184 0.0503 0.8478 0.049 Uiso 1 1 calc R
C14 C 0.8229(3) 0.2073(3) 1.0565(5) 0.0444(11) Uani 1 1 d .
C10 C 0.8171(3) 0.4203(3) 0.6982(7) 0.0621(14) Uani 1 1 d .
H10A H 0.7509 0.4450 0.6842 0.075 Uiso 1 1 calc R
H10B H 0.8274 0.3827 0.6207 0.075 Uiso 1 1 calc R
C19 C 0.9552(3) 0.0505(2) 1.0492(5) 0.0436(10) Uani 1 1 d .
H19A H 0.9672 0.0832 1.1333 0.052 Uiso 1 1 calc R
H19B H 0.9585 -0.0045 1.0797 0.052 Uiso 1 1 calc R
C18 C 0.8482(3) 0.0671(2) 0.9947(5) 0.0491(11) Uani 1 1 d .
H18A H 0.8333 0.0310 0.9163 0.059 Uiso 1 1 calc R
H18B H 0.7999 0.0562 1.0712 0.059 Uiso 1 1 calc R
C3 C 1.0649(3) 0.3340(2) 0.9466(5) 0.0390(10) Uani 1 1 d .
H3 H 1.0720 0.3246 1.0445 0.047 Uiso 1 1 calc R
C13 C 0.8079(3) 0.3624(2) 1.0623(6) 0.0518(12) Uani 1 1 d .
H13 H 0.8033 0.3727 1.1602 0.062 Uiso 1 1 calc R
C8 C 1.0050(3) 0.4553(2) 0.6487(5) 0.0533(12) Uani 1 1 d .
H8A H 1.0032 0.4356 0.5509 0.064 Uiso 1 1 calc R
H8B H 1.0526 0.4994 0.6519 0.064 Uiso 1 1 calc R
C9 C 0.9002(3) 0.4841(2) 0.6903(7) 0.0550(12) Uani 1 1 d .
H9A H 0.8789 0.5240 0.6213 0.066 Uiso 1 1 calc R
H9B H 0.9049 0.5098 0.7833 0.066 Uiso 1 1 calc R
C22 C 0.8034(4) 0.1404(3) 0.5120(6) 0.0652(14) Uani 1 1 d .
H22A H 0.7367 0.1639 0.5059 0.098 Uiso 1 1 calc R
H22B H 0.8122 0.1032 0.4348 0.098 Uiso 1 1 calc R
H22C H 0.8545 0.1812 0.5050 0.098 Uiso 1 1 calc R
C21 C 1.0829(4) 0.2294(3) 0.2915(5) 0.0667(15) Uani 1 1 d .
H21A H 1.0200 0.2580 0.3034 0.100 Uiso 1 1 calc R
H21B H 1.0850 0.2063 0.1972 0.100 Uiso 1 1 calc R
H21C H 1.1395 0.2651 0.3028 0.100 Uiso 1 1 calc R
N1 N 1.0417(2) 0.39226(18) 0.7439(4) 0.0385(8) Uani 1 1 d .
N2 N 1.0490(3) 0.4049(2) 0.8891(4) 0.0437(9) Uani 1 1 d .
N5 N 1.0766(2) 0.15730(18) 0.7007(4) 0.0372(8) Uani 1 1 d .
N7 N 1.0572(2) 0.2829(2) 0.5785(4) 0.0383(8) Uani 1 1 d .
N11 N 0.8165(3) 0.3774(2) 0.8350(5) 0.0446(9) Uani 1 1 d .
N12 N 0.8078(3) 0.4177(2) 0.9625(5) 0.0563(11) Uani 1 1 d .
N17 N 0.8208(2) 0.24208(19) 0.7508(4) 0.0386(8) Uani 1 1 d .
N15 N 0.8327(2) 0.15007(18) 0.9439(4) 0.0390(8) Uani 1 1 d .
O1 O 1.06576(19) 0.14941(14) 0.9482(3) 0.0368(7) Uani 1 1 d .
O2 O 0.8219(3) 0.18562(19) 1.1811(4) 0.0633(9) Uani 1 1 d .
S2 S 0.81640(9) 0.08969(6) 0.68109(14) 0.0546(3) Uani 1 1 d .
S1 S 1.09087(10) 0.15271(7) 0.42337(13) 0.0554(3) Uani 1 1 d .

loop_
_atom_site_aniso_label
_atom_site_aniso_U_11
_atom_site_aniso_U_22
_atom_site_aniso_U_33
_atom_site_aniso_U_23
_atom_site_aniso_U_13
_atom_site_aniso_U_12
C6 0.036(2) 0.040(2) 0.036(2) -0.003(2) 0.0036(19) -0.0019(17)
C3A 0.030(2) 0.0327(19) 0.033(2) 0.0042(18) -0.0026(18) -0.0019(16)
C4 0.0239(19) 0.041(2) 0.029(2) 0.002(2) 0.0008(17) 0.0002(16)
C7A 0.0285(19) 0.036(2) 0.034(2) 0.0066(19) -0.0012(17) -0.0026(15)
C13A 0.035(2) 0.045(2) 0.037(2) 0.000(2) 0.0046(19) -0.0003(18)
C17A 0.026(2) 0.037(2) 0.046(3) 0.003(2) -0.0014(19) -0.0028(17)
C16 0.028(2) 0.047(2) 0.037(3) 0.002(2) 0.0007(18) -0.0019(18)
C20 0.053(2) 0.0278(18) 0.042(2) 0.005(2) -0.006(2) 0.0048(17)
C14 0.034(2) 0.055(3) 0.044(3) 0.009(2) 0.003(2) -0.0023(19)
C10 0.050(2) 0.056(3) 0.080(4) 0.034(3) -0.014(3) -0.004(2)
C19 0.057(2) 0.0311(18) 0.043(2) 0.0112(19) -0.005(2) -0.0042(17)
C18 0.055(2) 0.038(2) 0.054(3) 0.015(2) 0.001(2) -0.0038(19)
C3 0.038(2) 0.042(2) 0.037(2) -0.001(2) -0.0041(19) -0.0034(16)
C13 0.050(3) 0.053(3) 0.052(3) -0.007(3) 0.007(3) -0.003(2)
C8 0.063(3) 0.037(2) 0.060(3) 0.016(2) 0.001(3) -0.002(2)
C9 0.055(2) 0.0349(18) 0.075(3) 0.020(3) -0.004(3) 0.0031(17)
C22 0.068(3) 0.085(3) 0.043(3) -0.012(3) -0.003(3) 0.018(3)
C21 0.098(4) 0.071(3) 0.031(3) 0.002(3) 0.004(3) -0.010(3)
N1 0.0399(18) 0.0351(18) 0.040(2) 0.0040(16) -0.0016(16) -0.0012(14)
N2 0.048(2) 0.0391(19) 0.045(2) -0.0027(16) -0.0016(18) -0.0022(15)
N5 0.0387(17) 0.0372(16) 0.036(2) 0.0016(18) 0.0012(16) 0.0007(14)
N7 0.0391(19) 0.044(2) 0.0323(19) 0.0054(18) 0.0031(16) -0.0031(15)
N11 0.0382(19) 0.0382(19) 0.058(2) 0.0083(19) -0.0015(19) -0.0023(15)
N12 0.052(2) 0.0413(19) 0.076(3) -0.003(2) 0.001(2) -0.0015(16)
N17 0.0323(16) 0.0452(19) 0.038(2) 0.0053(18) 0.0014(16) -0.0008(15)
N15 0.0402(18) 0.0338(16) 0.043(2) 0.0073(18) 0.0014(18) 0.0002(13)
O1 0.0480(15) 0.0339(13) 0.0286(16) 0.0045(14) -0.0021(13) -0.0018(11)
O2 0.084(2) 0.071(2) 0.0344(17) 0.013(2) 0.0105(18) 0.0098(17)
S2 0.0574(7) 0.0533(6) 0.0530(7) -0.0092(7) -0.0045(7) 0.0036(5)
S1 0.0789(8) 0.0537(6) 0.0337(6) -0.0049(6) 0.0081(6) 0.0034(6)

loop_
_atom_type_symbol
_atom_type_description
_atom_type_scat_dispersion_real
_atom_type_scat_dispersion_imag
_atom_type_scat_source
C C 0.0033 0.0016 'International Tables Vol C Tables 4.2.6.8 and 6.1.1.4'
H H 0.0000 0.0000 'International Tables Vol C Tables 4.2.6.8 and 6.1.1.4'
N N 0.0061 0.0033 'International Tables Vol C Tables 4.2.6.8 and 6.1.1.4'
O O 0.0106 0.0060 'International Tables Vol C Tables 4.2.6.8 and 6.1.1.4'
S S 0.1246 0.1234 'International Tables Vol C Tables 4.2.6.8 and 6.1.1.4'

loop_
_geom_angle_atom_site_label_1
_geom_angle_atom_site_label_2
_geom_angle_atom_site_label_3
_geom_angle
N7 C6 N5 127.8(4)
N7 C6 S1 119.5(3)
N5 C6 S1 112.6(3)
C7A C3A C3 105.2(3)
C7A C3A C4 114.4(4)
C3 C3A C4 139.8(4)
N5 C4 O1 122.2(3)
N5 C4 C3A 120.4(4)
O1 C4 C3A 117.4(4)
N7 C7A N1 126.2(3)
N7 C7A C3A 127.1(3)
N1 C7A C3A 106.7(3)
C17A C13A C13 105.1(4)
C17A C13A C14 118.2(4)
C13 C13A C14 136.7(4)
N11 C17A N17 124.8(4)
N11 C17A C13A 106.7(4)
N17 C17A C13A 128.4(4)
N17 C16 N15 124.8(4)
N17 C16 S2 119.9(3)
N15 C16 S2 115.3(3)
O1 C20 C19 108.1(3)
O2 C14 C13A 127.7(4)
O2 C14 N15 119.9(4)
C13A C14 N15 112.5(4)
N11 C10 C9 113.2(4)
C20 C19 C18 115.7(4)
N15 C18 C19 113.9(3)
N2 C3 C3A 111.3(4)
N12 C13 C13A 112.0(5)
N1 C8 C9 112.1(4)
C8 C9 C10 115.6(4)
C7A N1 N2 111.2(3)
C7A N1 C8 127.5(3)
N2 N1 C8 120.4(3)
C3 N2 N1 105.6(4)
C4 N5 C6 117.9(3)
C6 N7 C7A 111.3(4)
C17A N11 N12 111.2(4)
C17A N11 C10 128.2(4)
N12 N11 C10 120.6(3)
C13 N12 N11 105.1(3)
C16 N17 C17A 112.8(4)
C16 N15 C14 122.6(3)
C16 N15 C18 123.1(4)
C14 N15 C18 114.3(4)
C4 O1 C20 120.4(3)
C16 S2 C22 101.0(2)
C6 S1 C21 102.3(2)

loop_
_geom_bond_atom_site_label_1
_geom_bond_atom_site_label_2
_geom_bond_distance
C6 N7 1.331(5)
C6 N5 1.359(6)
C6 S1 1.743(4)
C3A C7A 1.388(5)
C3A C3 1.408(6)
C3A C4 1.413(5)
C4 N5 1.316(6)
C4 O1 1.324(5)
C7A N7 1.343(6)
C7A N1 1.360(5)
C13A C17A 1.380(6)
C13A C13 1.401(6)
C13A C14 1.421(6)
C17A N11 1.360(5)
C17A N17 1.361(6)
C16 N17 1.298(5)
C16 N15 1.385(6)
C16 S2 1.752(4)
C20 O1 1.461(4)
C20 C19 1.502(6)
C14 O2 1.216(6)
C14 N15 1.430(6)
C10 N11 1.464(7)
C10 C9 1.531(5)
C19 C18 1.514(6)
C18 N15 1.491(5)
C3 N2 1.326(5)
C13 N12 1.315(6)
C8 N1 1.464(5)
C8 C9 1.505(6)
C22 S2 1.799(5)
C21 S1 1.786(5)
N1 N2 1.372(5)
N11 N12 1.373(6)
